data_4130294
loop_
_publ_author_name
'Suzuki, Mitsuharu'
'Kotyk, Juliet F Khosrowabadi'
'Khan, Saeed I.'
'Rubin, Yves'

_publ_section_title
;
 Directing the Crystallization of Dehydro[24]annulenes into Supramolecular
 Nanotubular Scaffolds.
;
_journal_issue 18
_journal_name_full 'Journal of the American Chemical Society'
_journal_page_first 5939
_journal_page_last 5956
_journal_paper_doi 10.1021/jacs.6b01939
_journal_volume 138
_journal_year 2016
_chemical_absolute_configuration unk
_chemical_formula_moiety 'C60 H44 N4 O8'
_chemical_formula_sum 'C60 H44 N4 O8'
_chemical_formula_weight 948.99
_space_group_IT_number 5
_space_group_name_Hall 'C 2y'
_space_group_name_H-M_alt 'C 1 2 1'
_symmetry_cell_setting monoclinic
_symmetry_space_group_name_Hall 'C 2y'
_symmetry_space_group_name_H-M 'C 1 2 1'
_atom_sites_solution_hydrogens geom
_atom_sites_solution_primary direct
_atom_sites_solution_secondary difmap
_audit_creation_method SHELXL-97
_cell_angle_alpha 90.00
_cell_angle_beta 102.913(10)
_cell_angle_gamma 90.00
_cell_formula_units_Z 2
_cell_length_a 21.686(9)
_cell_length_b 4.784(2)
_cell_length_c 27.556(13)
_cell_measurement_reflns_used 5699
_cell_measurement_temperature 100(2)
_cell_measurement_theta_max 26.58
_cell_measurement_theta_min 3.82
_cell_volume 2787(2)
_computing_cell_refinement 'Bruker SAINT'
_computing_data_collection 'Bruker APEX2'
_computing_data_reduction 'Bruker SAINT'
_computing_molecular_graphics 'Bruker SHELXTL'
_computing_publication_material 'Bruker SHELXTL'
_computing_structure_refinement 'SHELXL-97 (Sheldrick, 1997)'
_computing_structure_solution 'SHELXS-97 (Sheldrick, 1990)'
_diffrn_ambient_temperature 100(2)
_diffrn_measured_fraction_theta_full 0.987
_diffrn_measured_fraction_theta_max 0.978
_diffrn_measurement_device_type 'Bruker APEX-II CCD'
_diffrn_measurement_method '\f and \w scans'
_diffrn_radiation_monochromator graphite
_diffrn_radiation_source 'fine-focus sealed tube'
_diffrn_radiation_type MoK\a
_diffrn_radiation_wavelength 0.71073
_diffrn_reflns_av_R_equivalents 0.0990
_diffrn_reflns_av_sigmaI/netI 0.0635
_diffrn_reflns_limit_h_max 28
_diffrn_reflns_limit_h_min -28
_diffrn_reflns_limit_k_max 6
_diffrn_reflns_limit_k_min -6
_diffrn_reflns_limit_l_max 36
_diffrn_reflns_limit_l_min -35
_diffrn_reflns_number 16606
_diffrn_reflns_theta_full 28.00
_diffrn_reflns_theta_max 28.36
_diffrn_reflns_theta_min 3.76
_exptl_absorpt_coefficient_mu 0.076
_exptl_absorpt_correction_T_max 0.9962
_exptl_absorpt_correction_T_min 0.9603
_exptl_absorpt_correction_type multi-scan
_exptl_absorpt_process_details 'Sadabs (Bruker)'
_exptl_crystal_colour yellow
_exptl_crystal_density_diffrn 1.131
_exptl_crystal_density_method 'not measured'
_exptl_crystal_description needle
_exptl_crystal_F_000 992
_exptl_crystal_size_max 0.40
_exptl_crystal_size_mid 0.25
_exptl_crystal_size_min 0.05
_platon_squeeze_details
;
;
_refine_diff_density_max 0.254
_refine_diff_density_min -0.216
_refine_diff_density_rms 0.053
_refine_ls_abs_structure_details 'Flack H D (1983), Acta Cryst. A39, 876-881'
_refine_ls_extinction_method none
_refine_ls_goodness_of_fit_ref 1.040
_refine_ls_hydrogen_treatment constr
_refine_ls_matrix_type full
_refine_ls_number_parameters 415
_refine_ls_number_reflns 3820
_refine_ls_number_restraints 373
_refine_ls_restrained_S_all 1.016
_refine_ls_R_factor_all 0.0994
_refine_ls_R_factor_gt 0.0754
_refine_ls_shift/su_max 0.000
_refine_ls_shift/su_mean 0.000
_refine_ls_structure_factor_coef Fsqd
_refine_ls_weighting_details 'calc w=1/[\s^2^(Fo^2^)+(0.1001P)^2^+2.4428P] where P=(Fo^2^+2Fc^2^)/3'
_refine_ls_weighting_scheme calc
_refine_ls_wR_factor_gt 0.1932
_refine_ls_wR_factor_ref 0.2067
_reflns_number_gt 2705
_reflns_number_total 3820
_reflns_threshold_expression >2sigma(I)
_cod_data_source_file ja6b01939_si_002.cif
_cod_data_source_block 1g-I
_cod_depositor_comments
;
The following automatic conversions were performed:

data item '_symmetry_cell_setting' value 'Monoclinic' was changed to
'monoclinic' in accordance with the
/home/saulius/struct/COD-crude-data/automatic-downloads/DataCite-retrospective/ACS/depositions/lib/dictionaries/cif_core.dic
dictionary named 'cif_core.dic' version 2.4.2 last updated on
2011-04-26.

Automatic conversion script
Id: cif_fix_values 6909 2019-04-08 15:41:33Z antanas 
;
_cod_original_cell_volume 2786(2)
_cod_original_sg_symbol_H-M C2
_cod_database_code 4130294

loop_
_symmetry_equiv_pos_as_xyz
'x, y, z'
'-x, y, -z'
'x+1/2, y+1/2, z'
'-x+1/2, y+1/2, -z'

loop_
_atom_site_label
_atom_site_type_symbol
_atom_site_fract_x
_atom_site_fract_y
_atom_site_fract_z
_atom_site_U_iso_or_equiv
_atom_site_adp_type
_atom_site_occupancy
_atom_site_symmetry_multiplicity
_atom_site_calc_flag
_atom_site_refinement_flags
_atom_site_disorder_assembly
_atom_site_disorder_group
C1 C 0.66710(18) 0.0382(14) -0.0123(2) 0.0596(14) Uani 1 1 d . . .
C2 C 0.66256(18) 0.1868(14) 0.0228(2) 0.0599(15) Uani 1 1 d . . .
C3 C 0.65938(19) 0.3582(15) 0.0620(2) 0.0613(15) Uani 1 1 d . . .
C4 C 0.65877(18) 0.5115(13) 0.0967(2) 0.0563(14) Uani 1 1 d . . .
C5 C 0.6590(2) 0.6891(13) 0.13823(19) 0.0635(15) Uani 1 1 d . . .
H5 H 0.6951 0.8036 0.1498 0.076 Uiso 1 1 calc R . .
C6 C 0.6108(2) 0.7052(10) 0.16246(16) 0.0514(11) Uani 1 1 d . . .
C7 C 0.55494(18) 0.5431(9) 0.14663(14) 0.0418(9) Uani 1 1 d . . .
C8 C 0.50739(16) 0.4055(9) 0.13501(14) 0.0380(8) Uani 1 1 d . . .
C9 C 0.45449(17) 0.2381(9) 0.12197(14) 0.0382(8) Uani 1 1 d . . .
C10 C 0.40867(17) 0.0886(10) 0.11115(15) 0.0430(9) Uani 1 1 d . . .
C11 C 0.35530(18) -0.0926(10) 0.09841(18) 0.0488(11) Uani 1 1 d . . .
C12 C 0.3222(2) -0.1173(13) 0.0517(2) 0.0608(14) Uani 1 1 d . . .
H12 H 0.2889 -0.2508 0.0452 0.073 Uiso 1 1 calc R . .
C13 C 0.6141(2) 0.8869(9) 0.20774(17) 0.0578(13) Uani 1 1 d . A .
H13A H 0.6537 0.9974 0.2149 0.069 Uiso 1 1 calc R . .
H13B H 0.5777 1.0169 0.2025 0.069 Uiso 1 1 calc R . .
C14 C 0.6053(5) 0.8079(15) 0.2901(3) 0.043(2) Uani 0.70 1 d PD A 1
C15 C 0.5859(3) 0.7008(15) 0.3697(2) 0.0509(15) Uani 0.70 1 d P A 1
H15A H 0.5394 0.7187 0.3639 0.061 Uiso 0.70 1 calc PR A 1
H15B H 0.6049 0.8854 0.3803 0.061 Uiso 0.70 1 calc PR A 1
C16 C 0.6091(2) 0.4874(9) 0.41052(14) 0.0406(15) Uani 0.70 1 d PGU A 1
C17 C 0.6732(2) 0.4280(10) 0.42638(17) 0.0487(14) Uani 0.70 1 d PGU A 1
H17 H 0.7030 0.5167 0.4109 0.058 Uiso 0.70 1 calc PR A 1
C18 C 0.6937(2) 0.2387(12) 0.46488(19) 0.0582(18) Uani 0.70 1 d PGU A 1
H18 H 0.7375 0.1981 0.4757 0.070 Uiso 0.70 1 calc PR A 1
C19 C 0.6502(3) 0.1088(11) 0.48751(17) 0.055(2) Uani 0.70 1 d PGU A 1
H19 H 0.6642 -0.0205 0.5138 0.066 Uiso 0.70 1 calc PR A 1
C20 C 0.5861(2) 0.1682(12) 0.47165(19) 0.063(2) Uani 0.70 1 d PGU A 1
H20 H 0.5563 0.0795 0.4871 0.076 Uiso 0.70 1 calc PR A 1
C21 C 0.56556(19) 0.3575(11) 0.43315(18) 0.0532(16) Uani 0.70 1 d PGU A 1
H21 H 0.5218 0.3981 0.4223 0.064 Uiso 0.70 1 calc PR A 1
C14A C 0.6232(11) 0.818(4) 0.2936(6) 0.043(6) Uani 0.30 1 d PDU A 2
C15A C 0.6573(6) 0.652(3) 0.3877(5) 0.043(3) Uani 0.30 1 d PU A 2
H15C H 0.7033 0.6174 0.3928 0.052 Uiso 0.30 1 calc PR A 2
H15D H 0.6518 0.8464 0.3985 0.052 Uiso 0.30 1 calc PR A 2
C16A C 0.6311(5) 0.458(2) 0.4206(2) 0.045(3) Uani 0.30 1 d PGU A 2
C17A C 0.6668(4) 0.281(2) 0.4562(3) 0.044(3) Uani 0.30 1 d PGU A 2
H17A H 0.7116 0.2807 0.4615 0.053 Uiso 0.30 1 calc PR A 2
C18A C 0.6369(5) 0.106(2) 0.4840(3) 0.051(5) Uani 0.30 1 d PGU A 2
H18A H 0.6613 -0.0147 0.5083 0.061 Uiso 0.30 1 calc PR A 2
C19A C 0.5713(5) 0.107(3) 0.47617(19) 0.060(4) Uani 0.30 1 d PGU A 2
H19A H 0.5509 -0.0133 0.4952 0.072 Uiso 0.30 1 calc PR A 2
C20A C 0.5356(4) 0.283(3) 0.4406(2) 0.059(4) Uani 0.30 1 d PGU A 2
H20A H 0.4908 0.2835 0.4353 0.071 Uiso 0.30 1 calc PR A 2
C21A C 0.5655(5) 0.4584(16) 0.4128(2) 0.055(4) Uani 0.30 1 d PGU A 2
H21A H 0.5411 0.5789 0.3885 0.066 Uiso 0.30 1 calc PR A 2
C22 C 0.3381(2) -0.2539(10) 0.14020(17) 0.0549(12) Uani 1 1 d G . .
H22A H 0.3025 -0.3826 0.1272 0.066 Uiso 1 1 calc R . .
H22B H 0.3747 -0.3652 0.1580 0.066 Uiso 1 1 calc R . .
C23 C 0.29660(19) -0.1560(9) 0.21030(19) 0.0462(10) Uani 1 1 d . . .
C24 C 0.2582(2) -0.0249(10) 0.28371(16) 0.0531(11) Uani 1 1 d . . .
H24A H 0.2222 -0.1529 0.2716 0.064 Uiso 1 1 calc R B 1
H24B H 0.2406 0.1508 0.2940 0.064 Uiso 1 1 calc R B 1
C25 C 0.29951(16) -0.1532(8) 0.32896(11) 0.0456(11) Uani 0.85 1 d PGU C 1
C26 C 0.36196(17) -0.0662(8) 0.34457(14) 0.0619(14) Uani 0.85 1 d PGU C 1
H26 H 0.3785 0.0713 0.3261 0.074 Uiso 0.85 1 calc PR C 1
C27 C 0.40020(15) -0.1804(10) 0.38723(15) 0.0658(16) Uani 0.85 1 d PGU C 1
H27 H 0.4429 -0.1209 0.3979 0.079 Uiso 0.85 1 calc PR C 1
C28 C 0.3760(2) -0.3816(10) 0.41427(13) 0.0728(18) Uani 0.85 1 d PGU C 1
H28 H 0.4021 -0.4596 0.4434 0.087 Uiso 0.85 1 calc PR C 1
C29 C 0.3135(2) -0.4686(9) 0.39866(14) 0.0791(19) Uani 0.85 1 d PGU C 1
H29 H 0.2970 -0.6061 0.4171 0.095 Uiso 0.85 1 calc PR C 1
C30 C 0.27530(16) -0.3544(9) 0.35600(14) 0.0617(15) Uani 0.85 1 d PGU C 1
H30 H 0.2326 -0.4138 0.3453 0.074 Uiso 0.85 1 calc PR C 1
C25A C 0.3260(5) -0.106(4) 0.3213(6) 0.045(5) Uani 0.15 1 d PGU C 2
C26A C 0.3875(5) -0.007(3) 0.3274(4) 0.053(6) Uani 0.15 1 d PGU C 2
H26A H 0.3985 0.1074 0.3025 0.063 Uiso 0.15 1 calc PR C 2
C27A C 0.4328(5) -0.075(3) 0.3700(5) 0.061(6) Uani 0.15 1 d PGU C 2
H27A H 0.4748 -0.0072 0.3741 0.073 Uiso 0.15 1 calc PR C 2
C28A C 0.4166(7) -0.242(4) 0.4065(6) 0.059(6) Uani 0.15 1 d PGU C 2
H28A H 0.4476 -0.2888 0.4356 0.070 Uiso 0.15 1 calc PR C 2
C29A C 0.3551(7) -0.342(4) 0.4004(6) 0.052(6) Uani 0.15 1 d PGU C 2
H29A H 0.3440 -0.4559 0.4253 0.062 Uiso 0.15 1 calc PR C 2
C30A C 0.3098(5) -0.273(3) 0.3578(6) 0.052(6) Uani 0.15 1 d PGU C 2
H30A H 0.2678 -0.3413 0.3537 0.063 Uiso 0.15 1 calc PR C 2
N1 N 0.6029(3) 0.6169(19) 0.3249(3) 0.048(2) Uani 0.70 1 d PGD A 1
H1 H 0.6117 0.4408 0.3201 0.058 Uiso 0.70 1 calc PR C 1
N1A N 0.6268(6) 0.629(4) 0.3302(8) 0.032(3) Uani 0.30 1 d PDU A 2
H1A H 0.6093 0.4667 0.3206 0.038 Uiso 0.30 1 calc PR A 2
N2 N 0.28696(16) 0.0390(7) 0.24193(14) 0.0479(9) Uani 1 1 d . C .
H2 H 0.2982 0.2123 0.2376 0.057 Uiso 1 1 calc R . .
O1 O 0.61243(16) 0.6969(7) 0.24824(11) 0.0536(8) Uani 1 1 d D . .
O2 O 0.6018(3) 1.0630(9) 0.29284(17) 0.0539(12) Uani 0.70 1 d PD A 1
O2A O 0.6469(6) 1.051(2) 0.3101(4) 0.050(2) Uani 0.30 1 d PD A 2
O3 O 0.32022(13) -0.0517(6) 0.17305(12) 0.0470(7) Uani 1 1 d . . .
O4 O 0.28360(18) -0.4071(7) 0.21291(14) 0.0651(10) Uani 1 1 d . . .

loop_
_atom_site_aniso_label
_atom_site_aniso_U_11
_atom_site_aniso_U_22
_atom_site_aniso_U_33
_atom_site_aniso_U_23
_atom_site_aniso_U_13
_atom_site_aniso_U_12
C1 0.0267(18) 0.082(4) 0.068(3) 0.023(3) 0.007(2) -0.005(2)
C2 0.0280(19) 0.087(4) 0.059(3) 0.032(3) -0.0007(19) -0.011(2)
C3 0.0276(19) 0.094(4) 0.058(3) 0.028(3) 0.0006(19) -0.012(2)
C4 0.0287(18) 0.074(3) 0.061(3) 0.029(3) -0.0012(19) -0.017(2)
C5 0.036(2) 0.072(3) 0.076(3) 0.036(3) -0.002(2) -0.022(2)
C6 0.045(2) 0.044(2) 0.056(2) 0.020(2) -0.0075(18) -0.016(2)
C7 0.0382(19) 0.038(2) 0.046(2) 0.0116(18) 0.0029(16) -0.0031(18)
C8 0.0279(16) 0.0356(19) 0.049(2) 0.0037(17) 0.0056(14) -0.0019(16)
C9 0.0287(16) 0.038(2) 0.050(2) 0.0007(18) 0.0120(15) 0.0052(16)
C10 0.0290(17) 0.040(2) 0.061(2) -0.0059(19) 0.0113(16) 0.0002(17)
C11 0.0305(17) 0.041(2) 0.078(3) -0.015(2) 0.0197(19) -0.0027(18)
C12 0.036(2) 0.068(3) 0.084(3) -0.025(3) 0.026(2) -0.011(2)
C13 0.070(3) 0.035(2) 0.058(3) 0.018(2) -0.008(2) -0.025(2)
C14 0.042(6) 0.021(3) 0.071(5) 0.001(3) 0.023(3) -0.001(3)
C15 0.070(4) 0.039(3) 0.046(3) -0.005(3) 0.018(3) 0.014(3)
C16 0.058(4) 0.029(3) 0.038(3) -0.009(2) 0.017(3) -0.001(3)
C17 0.056(3) 0.035(3) 0.060(3) 0.001(3) 0.023(3) -0.003(3)
C18 0.058(4) 0.048(4) 0.068(4) 0.006(3) 0.014(3) -0.004(3)
C19 0.089(4) 0.040(4) 0.038(4) -0.001(3) 0.019(3) -0.008(4)
C20 0.084(4) 0.047(4) 0.070(4) -0.002(3) 0.042(4) -0.011(4)
C21 0.055(3) 0.054(4) 0.054(4) -0.009(3) 0.019(3) -0.010(3)
C14A 0.038(10) 0.040(8) 0.059(7) 0.001(6) 0.030(6) -0.011(6)
C15A 0.048(6) 0.036(6) 0.050(5) -0.005(5) 0.017(5) -0.003(5)
C16A 0.050(6) 0.043(7) 0.048(7) -0.005(5) 0.023(5) -0.009(6)
C17A 0.042(6) 0.045(6) 0.047(6) -0.018(5) 0.012(5) -0.008(5)
C18A 0.070(7) 0.040(8) 0.043(8) -0.002(6) 0.013(6) 0.001(6)
C19A 0.072(7) 0.050(7) 0.065(7) -0.001(6) 0.033(6) -0.010(6)
C20A 0.049(6) 0.058(7) 0.071(7) -0.002(6) 0.015(5) -0.010(6)
C21A 0.053(6) 0.058(7) 0.056(7) 0.001(6) 0.019(6) -0.001(6)
C22 0.048(2) 0.030(2) 0.094(3) -0.011(2) 0.032(2) -0.0040(19)
C23 0.039(2) 0.0234(17) 0.074(3) 0.0060(19) 0.006(2) 0.0010(16)
C24 0.066(3) 0.037(2) 0.055(3) 0.005(2) 0.011(2) -0.005(2)
C25 0.063(3) 0.031(2) 0.044(3) -0.001(2) 0.015(2) 0.004(2)
C26 0.069(3) 0.047(3) 0.065(3) 0.009(3) 0.007(3) 0.003(3)
C27 0.065(3) 0.067(4) 0.061(3) -0.003(3) 0.005(3) 0.022(3)
C28 0.109(4) 0.055(3) 0.049(3) -0.004(3) 0.007(3) 0.028(4)
C29 0.118(5) 0.068(4) 0.055(3) 0.014(3) 0.026(3) -0.002(4)
C30 0.091(4) 0.053(3) 0.045(3) -0.001(2) 0.025(3) -0.006(3)
C25A 0.046(8) 0.046(10) 0.046(8) -0.008(7) 0.013(7) -0.005(8)
C26A 0.047(8) 0.055(10) 0.060(9) -0.002(8) 0.019(7) -0.002(7)
C27A 0.049(8) 0.067(10) 0.067(9) -0.006(8) 0.013(6) 0.001(8)
C28A 0.060(8) 0.053(10) 0.060(9) -0.002(7) 0.007(7) 0.004(8)
C29A 0.053(8) 0.050(10) 0.050(8) -0.003(7) 0.004(7) 0.009(8)
C30A 0.057(8) 0.051(10) 0.046(8) -0.003(7) 0.005(6) -0.009(8)
N1 0.072(5) 0.023(3) 0.057(4) -0.010(3) 0.030(4) -0.011(4)
N1A 0.033(6) 0.019(5) 0.052(6) -0.016(4) 0.026(5) -0.011(5)
N2 0.0517(19) 0.0217(14) 0.071(2) 0.0065(16) 0.0146(17) -0.0013(15)
O1 0.073(2) 0.0282(13) 0.0532(17) 0.0069(13) 0.0000(14) -0.0123(15)
O2 0.082(3) 0.0201(18) 0.054(3) -0.0076(19) 0.002(2) 0.010(2)
O2A 0.074(7) 0.031(5) 0.046(6) 0.000(5) 0.011(5) -0.006(6)
O3 0.0443(14) 0.0256(12) 0.0751(19) -0.0050(14) 0.0218(14) -0.0016(12)
O4 0.083(2) 0.0255(14) 0.086(2) 0.0050(16) 0.0163(19) -0.0054(17)

loop_
_atom_type_symbol
_atom_type_description
_atom_type_scat_dispersion_real
_atom_type_scat_dispersion_imag
_atom_type_scat_source
C C 0.0033 0.0000 'International Tables Vol C Tables 4.2.6.8 and 6.1.1.4'
H H 0.0000 0.0000 'International Tables Vol C Tables 4.2.6.8 and 6.1.1.4'
N N 0.0061 0.0000 'International Tables Vol C Tables 4.2.6.8 and 6.1.1.4'
O O 0.0106 0.0000 'International Tables Vol C Tables 4.2.6.8 and 6.1.1.4'

loop_
_geom_angle_atom_site_label_1
_geom_angle_atom_site_label_2
_geom_angle_atom_site_label_3
_geom_angle
_geom_angle_site_symmetry_1
_geom_angle_site_symmetry_3
C2 C1 C12 174.4(5) . 2_655
C1 C2 C3 177.9(5) . .
C4 C3 C2 177.7(4) . .
C3 C4 C5 178.9(5) . .
C6 C5 C4 124.2(4) . .
C6 C5 H5 117.9 . .
C4 C5 H5 117.9 . .
C5 C6 C7 120.9(5) . .
C5 C6 C13 122.5(4) . .
C7 C6 C13 116.6(4) . .
C8 C7 C6 177.6(4) . .
C7 C8 C9 177.6(4) . .
C10 C9 C8 178.9(5) . .
C9 C10 C11 178.9(4) . .
C12 C11 C10 121.7(4) . .
C12 C11 C22 121.5(4) . .
C10 C11 C22 116.8(4) . .
C11 C12 C1 124.3(5) . 2_655
C11 C12 H12 117.8 . .
C1 C12 H12 117.8 2_655 .
O1 C13 C6 105.8(3) . .
O1 C13 H13A 110.6 . .
C6 C13 H13A 110.6 . .
O1 C13 H13B 110.6 . .
C6 C13 H13B 110.6 . .
H13A C13 H13B 108.7 . .
O2 C14 O1 118.6(7) . .
O2 C14 N1 128.7(8) . .
O1 C14 N1 112.7(7) . .
N1 C15 C16 110.2(6) . .
N1 C15 H15A 109.6 . .
C16 C15 H15A 109.6 . .
N1 C15 H15B 109.6 . .
C16 C15 H15B 109.6 . .
H15A C15 H15B 108.1 . .
C17 C16 C21 120.0 . .
C17 C16 C15 120.9(4) . .
C21 C16 C15 119.1(4) . .
C18 C17 C16 120.0 . .
C18 C17 H17 120.0 . .
C16 C17 H17 120.0 . .
C17 C18 C19 120.0 . .
C17 C18 H18 120.0 . .
C19 C18 H18 120.0 . .
C18 C19 C20 120.0 . .
C18 C19 H19 120.0 . .
C20 C19 H19 120.0 . .
C21 C20 C19 120.0 . .
C21 C20 H20 120.0 . .
C19 C20 H20 120.0 . .
C20 C21 C16 120.0 . .
C20 C21 H21 120.0 . .
C16 C21 H21 120.0 . .
O2A C14A N1A 111.8(15) . .
O2A C14A O1 132.9(15) . .
N1A C14A O1 112.1(15) . .
C16A C15A N1A 115.7(11) . .
C16A C15A H15C 108.3 . .
N1A C15A H15C 108.3 . .
C16A C15A H15D 108.3 . .
N1A C15A H15D 108.3 . .
H15C C15A H15D 107.4 . .
C17A C16A C21A 120.0 . .
C17A C16A C15A 125.3(9) . .
C21A C16A C15A 114.7(9) . .
C16A C17A C18A 120.0 . .
C16A C17A H17A 120.0 . .
C18A C17A H17A 120.0 . .
C19A C18A C17A 120.0 . .
C19A C18A H18A 120.0 . .
C17A C18A H18A 120.0 . .
C18A C19A C20A 120.0 . .
C18A C19A H19A 120.0 . .
C20A C19A H19A 120.0 . .
C21A C20A C19A 120.0 . .
C21A C20A H20A 120.0 . .
C19A C20A H20A 120.0 . .
C20A C21A C16A 120.0 . .
C20A C21A H21A 120.0 . .
C16A C21A H21A 120.0 . .
O3 C22 C11 106.6(3) . .
O3 C22 H22A 110.4 . .
C11 C22 H22A 110.4 . .
O3 C22 H22B 110.4 . .
C11 C22 H22B 110.4 . .
H22A C22 H22B 108.6 . .
O4 C23 N2 124.9(5) . .
O4 C23 O3 122.4(5) . .
N2 C23 O3 112.6(3) . .
N2 C24 C25 117.6(4) . .
N2 C24 C25A 93.9(6) . .
C25 C24 C25A 24.9(4) . .
N2 C24 H24A 107.9 . .
C25 C24 H24A 107.9 . .
C25A C24 H24A 126.4 . .
N2 C24 H24B 107.9 . .
C25 C24 H24B 107.9 . .
C25A C24 H24B 111.6 . .
H24A C24 H24B 107.2 . .
C26 C25 C30 120.0 . .
C26 C25 C24 119.7(3) . .
C30 C25 C24 120.3(3) . .
C27 C26 C25 120.0 . .
C27 C26 H26 120.0 . .
C25 C26 H26 120.0 . .
C26 C27 C28 120.0 . .
C26 C27 H27 120.0 . .
C28 C27 H27 120.0 . .
C29 C28 C27 120.0 . .
C29 C28 H28 120.0 . .
C27 C28 H28 120.0 . .
C30 C29 C28 120.0 . .
C30 C29 H29 120.0 . .
C28 C29 H29 120.0 . .
C29 C30 C25 120.0 . .
C29 C30 H30 120.0 . .
C25 C30 H30 120.0 . .
C26A C25A C30A 120.0 . .
C26A C25A C24 133.9(5) . .
C30A C25A C24 104.9(6) . .
C27A C26A C25A 120.0 . .
C27A C26A H26A 120.0 . .
C25A C26A H26A 120.0 . .
C28A C27A C26A 120.0 . .
C28A C27A H27A 120.0 . .
C26A C27A H27A 120.0 . .
C27A C28A C29A 120.0 . .
C27A C28A H28A 120.0 . .
C29A C28A H28A 120.0 . .
C28A C29A C30A 120.0 . .
C28A C29A H29A 120.0 . .
C30A C29A H29A 120.0 . .
C29A C30A C25A 120.0 . .
C29A C30A H30A 120.0 . .
C25A C30A H30A 120.0 . .
C14 N1 C15 119.3(8) . .
C14 N1 H1 120.3 . .
C15 N1 H1 120.3 . .
C14A N1A C15A 130.4(16) . .
C14A N1A H1A 114.8 . .
C15A N1A H1A 114.8 . .
C23 N2 C24 122.0(4) . .
C23 N2 H2 119.0 . .
C24 N2 H2 119.0 . .
C14 O1 C14A 16.4(13) . .
C14 O1 C13 117.0(5) . .
C14A O1 C13 114.6(8) . .
C23 O3 C22 115.8(3) . .

loop_
_geom_bond_atom_site_label_1
_geom_bond_atom_site_label_2
_geom_bond_distance
_geom_bond_site_symmetry_2
C1 C2 1.222(8) .
C1 C12 1.380(8) 2_655
C2 C3 1.368(9) .
C3 C4 1.209(8) .
C4 C5 1.424(8) .
C5 C6 1.363(7) .
C5 H5 0.9500 .
C6 C7 1.422(6) .
C6 C13 1.509(7) .
C7 C8 1.205(5) .
C8 C9 1.379(5) .
C9 C10 1.206(5) .
C10 C11 1.426(6) .
C11 C12 1.331(7) .
C11 C22 1.501(7) .
C12 C1 1.380(8) 2_655
C12 H12 0.9500 .
C13 O1 1.446(5) .
C13 H13A 0.9900 .
C13 H13B 0.9900 .
C14 O2 1.226(8) .
C14 O1 1.310(8) .
C14 N1 1.333(8) .
C15 N1 1.424(11) .
C15 C16 1.519(7) .
C15 H15A 0.9900 .
C15 H15B 0.9900 .
C16 C17 1.3900 .
C16 C21 1.3900 .
C17 C18 1.3900 .
C17 H17 0.9500 .
C18 C19 1.3900 .
C18 H18 0.9500 .
C19 C20 1.3900 .
C19 H19 0.9500 .
C20 C21 1.3900 .
C20 H20 0.9500 .
C21 H21 0.9500 .
C14A O2A 1.269(15) .
C14A N1A 1.343(15) .
C14A O1 1.351(14) .
C15A C16A 1.498(16) .
C15A N1A 1.58(2) .
C15A H15C 0.9900 .
C15A H15D 0.9900 .
C16A C17A 1.3900 .
C16A C21A 1.3900 .
C17A C18A 1.3900 .
C17A H17A 0.9500 .
C18A C19A 1.3900 .
C18A H18A 0.9500 .
C19A C20A 1.3900 .
C19A H19A 0.9500 .
C20A C21A 1.3900 .
C20A H20A 0.9500 .
C21A H21A 0.9500 .
C22 O3 1.436(5) .
C22 H22A 0.9900 .
C22 H22B 0.9900 .
C23 O4 1.240(5) .
C23 N2 1.325(6) .
C23 O3 1.342(6) .
C24 N2 1.458(6) .
C24 C25 1.495(5) .
C24 C25A 1.644(14) .
C24 H24A 0.9900 .
C24 H24B 0.9900 .
C25 C26 1.3900 .
C25 C30 1.3900 .
C26 C27 1.3900 .
C26 H26 0.9500 .
C27 C28 1.3900 .
C27 H27 0.9500 .
C28 C29 1.3900 .
C28 H28 0.9500 .
C29 C30 1.3900 .
C29 H29 0.9500 .
C30 H30 0.9500 .
C25A C26A 1.3900 .
C25A C30A 1.3900 .
C26A C27A 1.3900 .
C26A H26A 0.9500 .
C27A C28A 1.3900 .
C27A H27A 0.9500 .
C28A C29A 1.3900 .
C28A H28A 0.9500 .
C29A C30A 1.3900 .
C29A H29A 0.9500 .
C30A H30A 0.9500 .
N1 H1 0.8800 .
N1A H1A 0.8800 .
N2 H2 0.8800 .

loop_
_geom_torsion_atom_site_label_1
_geom_torsion_atom_site_label_2
_geom_torsion_atom_site_label_3
_geom_torsion_atom_site_label_4
_geom_torsion
_geom_torsion_site_symmetry_4
C4 C5 C6 C7 -1.1(7) .
C4 C5 C6 C13 177.3(4) .
C10 C11 C12 C1 -4.3(7) 2_655
C22 C11 C12 C1 175.6(4) 2_655
C5 C6 C13 O1 -115.6(5) .
C7 C6 C13 O1 62.8(5) .
N1 C15 C16 C17 60.6(7) .
N1 C15 C16 C21 -121.5(5) .
C21 C16 C17 C18 0.0 .
C15 C16 C17 C18 177.9(4) .
C16 C17 C18 C19 0.0 .
C17 C18 C19 C20 0.0 .
C18 C19 C20 C21 0.0 .
C19 C20 C21 C16 0.0 .
C17 C16 C21 C20 0.0 .
C15 C16 C21 C20 -177.9(4) .
N1A C15A C16A C17A 128.5(10) .
N1A C15A C16A C21A -50.5(14) .
C21A C16A C17A C18A 0.0 .
C15A C16A C17A C18A -178.9(9) .
C16A C17A C18A C19A 0.0 .
C17A C18A C19A C20A 0.0 .
C18A C19A C20A C21A 0.0 .
C19A C20A C21A C16A 0.0 .
C17A C16A C21A C20A 0.0 .
C15A C16A C21A C20A 179.0(9) .
C12 C11 C22 O3 -115.8(5) .
C10 C11 C22 O3 64.0(5) .
N2 C24 C25 C26 38.1(5) .
C25A C24 C25 C26 18.6(19) .
N2 C24 C25 C30 -143.3(3) .
C25A C24 C25 C30 -163(2) .
C30 C25 C26 C27 0.0 .
C24 C25 C26 C27 178.6(4) .
C25 C26 C27 C28 0.0 .
C26 C27 C28 C29 0.0 .
C27 C28 C29 C30 0.0 .
C28 C29 C30 C25 0.0 .
C26 C25 C30 C29 0.0 .
C24 C25 C30 C29 -178.6(4) .
N2 C24 C25A C26A 34.7(13) .
C25 C24 C25A C26A -163(3) .
N2 C24 C25A C30A -158.2(7) .
C25 C24 C25A C30A 4.6(14) .
C30A C25A C26A C27A 0.0 .
C24 C25A C26A C27A 166(2) .
C25A C26A C27A C28A 0.0 .
C26A C27A C28A C29A 0.0 .
C27A C28A C29A C30A 0.0 .
C28A C29A C30A C25A 0.0 .
C26A C25A C30A C29A 0.0 .
C24 C25A C30A C29A -169.3(15) .
O2 C14 N1 C15 9.3(16) .
O1 C14 N1 C15 -170.8(7) .
C16 C15 N1 C14 -158.9(7) .
O2A C14A N1A C15A -3(3) .
O1 C14A N1A C15A 159.9(15) .
C16A C15A N1A C14A 155.7(18) .
O4 C23 N2 C24 -1.1(7) .
O3 C23 N2 C24 176.5(3) .
C25 C24 N2 C23 79.4(5) .
C25A C24 N2 C23 87.4(8) .
O2 C14 O1 C14A 84(4) .
N1 C14 O1 C14A -96(4) .
O2 C14 O1 C13 -1.5(13) .
N1 C14 O1 C13 178.6(6) .
O2A C14A O1 C14 -119(6) .
N1A C14A O1 C14 83(4) .
O2A C14A O1 C13 -17(3) .
N1A C14A O1 C13 -174.4(12) .
C6 C13 O1 C14 -170.1(6) .
C6 C13 O1 C14A 171.8(12) .
O4 C23 O3 C22 -8.6(6) .
N2 C23 O3 C22 173.7(3) .
C11 C22 O3 C23 173.1(3) .

loop_
_platon_squeeze_void_nr
_platon_squeeze_void_average_x
_platon_squeeze_void_average_y
_platon_squeeze_void_average_z
_platon_squeeze_void_volume
_platon_squeeze_void_count_electrons
_platon_squeeze_void_content
1 0.000 0.007 0.000 87 7 ' '
2 0.500 -0.100 0.000 87 7 ' '
3 0.456 -0.017 0.262 69 8 ' '
4 0.956 -0.057 0.262 69 8 ' '
5 0.044 -0.066 0.738 69 8 ' '
6 0.544 -0.022 0.738 69 8 ' '
